data_7055027
loop_
_publ_author_name
'Potapov, Vladimir A.'
'Amosova, Svetlana V.'
'Abramova, Elena V.'
'Musalov, Maxim V.'
'Lyssenko, Konstantin A.'
'Finn, M. G.'

_publ_section_title
;
 2,6-Dihalo-9-selenabicyclo[3.3.1]nonanes and their complexes with
 selenium dihalides: synthesis and structural characterisation
;
_journal_issue 10
_journal_name_full 'New J. Chem.'
_journal_page_first 8055
_journal_paper_doi 10.1039/C5NJ00684H
_journal_volume 39
_journal_year 2015
_chemical_formula_moiety 'C8 H12 Cl2 Se'
_chemical_formula_sum 'C8 H12 Cl2 Se'
_chemical_formula_weight 258.04
_chemical_name_systematic
; 
 ? 
;
_space_group_IT_number 62
_symmetry_cell_setting Orthorombic
_symmetry_space_group_name_Hall '-P 2ac 2n'
_symmetry_space_group_name_H-M 'P n m a'
_atom_sites_solution_hydrogens geom
_atom_sites_solution_primary direct
_atom_sites_solution_secondary difmap
_audit_creation_method SHELXL-97
_audit_update_record
;
2014-04-09 deposited with the CCDC.
2015-07-27 downloaded from the CCDC.
;
_cell_angle_alpha 90.00
_cell_angle_beta 90.00
_cell_angle_gamma 90.00
_cell_formula_units_Z 4
_cell_length_a 15.5132(15)
_cell_length_b 7.6193(8)
_cell_length_c 7.9082(8)
_cell_measurement_reflns_used 177
_cell_measurement_temperature 100(2)
_cell_measurement_theta_max 29
_cell_measurement_theta_min 3
_cell_volume 934.75(16)
_computing_cell_refinement 'Bruker SAINT'
_computing_data_collection 'Bruker APEX II'
_computing_data_reduction 'Bruker SAINT'
_computing_molecular_graphics 'Bruker SHELXTL'
_computing_publication_material 'Bruker SHELXTL'
_computing_structure_refinement 'SHELXL-97 (Sheldrick, 1997)'
_computing_structure_solution 'SHELXS-97 (Sheldrick, 1997)'
_diffrn_ambient_temperature 100(2)
_diffrn_measured_fraction_theta_full 0.999
_diffrn_measured_fraction_theta_max 0.999
_diffrn_measurement_device_type 'Bruker APEX II CCD area detector''
_diffrn_measurement_method 'omega scans'
_diffrn_radiation_monochromator graphite
_diffrn_radiation_source 'fine-focus sealed tube'
_diffrn_radiation_type MoK\a
_diffrn_radiation_wavelength 0.71073
_diffrn_reflns_av_R_equivalents 0.0336
_diffrn_reflns_av_sigmaI/netI 0.0283
_diffrn_reflns_limit_h_max 21
_diffrn_reflns_limit_h_min -13
_diffrn_reflns_limit_k_max 10
_diffrn_reflns_limit_k_min -10
_diffrn_reflns_limit_l_max 10
_diffrn_reflns_limit_l_min -10
_diffrn_reflns_number 5930
_diffrn_reflns_theta_full 29.58
_diffrn_reflns_theta_max 29.58
_diffrn_reflns_theta_min 2.63
_exptl_absorpt_coefficient_mu 4.521
_exptl_absorpt_correction_T_max 0.428
_exptl_absorpt_correction_T_min 0.239
_exptl_absorpt_correction_type multi-scan
_exptl_absorpt_process_details SADABS
_exptl_crystal_colour colorless
_exptl_crystal_density_diffrn 1.834
_exptl_crystal_density_method 'not measured'
_exptl_crystal_description plate
_exptl_crystal_F_000 512
_exptl_crystal_size_max 0.43
_exptl_crystal_size_mid 0.28
_exptl_crystal_size_min 0.19
_refine_diff_density_max 0.629
_refine_diff_density_min -0.485
_refine_ls_extinction_method none
_refine_ls_goodness_of_fit_ref 1.020
_refine_ls_hydrogen_treatment constr
_refine_ls_matrix_type full
_refine_ls_number_parameters 91
_refine_ls_number_reflns 1402
_refine_ls_number_restraints 0
_refine_ls_restrained_S_all 1.020
_refine_ls_R_factor_all 0.0374
_refine_ls_R_factor_gt 0.0273
_refine_ls_shift/su_max 0.000
_refine_ls_shift/su_mean 0.000
_refine_ls_structure_factor_coef Fsqd
_refine_ls_weighting_details 'calc w=1/[\s^2^(Fo^2^)+(0.0360P)^2^+0.5535P] where P=(Fo^2^+2Fc^2^)/3'
_refine_ls_weighting_scheme calc
_refine_ls_wR_factor_gt 0.0632
_refine_ls_wR_factor_ref 0.0664
_reflns_number_gt 1191
_reflns_number_total 1402
_reflns_threshold_expression I>2\s(I)
_cod_data_source_file c5nj00684h2.cif
_cod_data_source_block cl
_cod_depositor_comments 'Adding full bibliography for 7055026--7055028.cif.'
_cod_database_code 7055027

loop_
_symmetry_equiv_pos_as_xyz
'x, y, z'
'-x+1/2, -y, z+1/2'
'-x, y+1/2, -z'
'x+1/2, -y+1/2, -z+1/2'
'-x, -y, -z'
'x-1/2, y, -z-1/2'
'x, -y-1/2, z'
'-x-1/2, y-1/2, z-1/2'

loop_
_atom_site_label
_atom_site_type_symbol
_atom_site_fract_x
_atom_site_fract_y
_atom_site_fract_z
_atom_site_U_iso_or_equiv
_atom_site_adp_type
_atom_site_occupancy
_atom_site_symmetry_multiplicity
_atom_site_calc_flag
_atom_site_refinement_flags
Se1 Se 0.777976(19) 0.2500 0.35660(4) 0.01797(10) Uani 1 2 d S
Cl2 Cl 0.82129(5) 0.2500 -0.20481(9) 0.0300(2) Uani 1 2 d S
Cl1 Cl 1.06651(5) 0.2500 0.40129(12) 0.0377(2) Uani 1 2 d S
C1 C 0.8947(2) 0.1552(6) 0.3671(5) 0.0169(8) Uani 0.50 1 d P
H1A H 0.9009 0.0982 0.4747 0.020 Uiso 0.50 1 d PR
C6 C 0.8142(3) 0.1890(6) 0.0153(5) 0.0178(8) Uani 0.50 1 d P
H6A H 0.7645 0.1149 0.0269 0.021 Uiso 0.50 1 d PR
C7 C 0.8934(3) 0.0739(6) 0.0473(6) 0.0209(9) Uani 0.50 1 d P
H7A H 0.9438 0.1378 0.0130 0.025 Uiso 0.50 1 d PR
H7B H 0.8891 -0.0281 -0.0234 0.025 Uiso 0.50 1 d PR
C8 C 0.9052(3) 0.0141(6) 0.2305(6) 0.0199(8) Uani 0.50 1 d P
H8A H 0.8644 -0.0778 0.2528 0.024 Uiso 0.50 1 d PR
H8B H 0.9618 -0.0357 0.2417 0.024 Uiso 0.50 1 d PR
C5 C 0.8000(3) 0.3459(6) 0.1291(5) 0.0155(8) Uani 0.50 1 d P
H5A H 0.7486 0.4045 0.0921 0.019 Uiso 0.50 1 d PR
C2 C 0.9559(3) 0.3109(6) 0.3655(5) 0.0209(9) Uani 0.50 1 d P
H2A H 0.9391 0.3865 0.4569 0.025 Uiso 0.50 1 d PR
C3 C 0.9594(3) 0.4246(6) 0.2058(6) 0.0217(9) Uani 0.50 1 d P
H3A H 0.9888 0.3603 0.1189 0.026 Uiso 0.50 1 d PR
H3B H 0.9929 0.5274 0.2303 0.026 Uiso 0.50 1 d PR
C4 C 0.8715(3) 0.4825(6) 0.1394(6) 0.0183(8) Uani 0.50 1 d P
H4A H 0.8516 0.5780 0.2084 0.022 Uiso 0.50 1 d PR
H4B H 0.8797 0.5279 0.0273 0.022 Uiso 0.50 1 d PR

loop_
_atom_site_aniso_label
_atom_site_aniso_U_11
_atom_site_aniso_U_22
_atom_site_aniso_U_33
_atom_site_aniso_U_23
_atom_site_aniso_U_13
_atom_site_aniso_U_12
Se1 0.01543(15) 0.02317(16) 0.01531(15) 0.000 0.00530(11) 0.000
Cl2 0.0254(4) 0.0517(5) 0.0129(3) 0.000 -0.0023(3) 0.000
Cl1 0.0163(4) 0.0636(7) 0.0333(5) 0.000 -0.0094(3) 0.000
C1 0.0104(18) 0.025(2) 0.0152(18) 0.0021(16) 0.0018(15) 0.0014(16)
C6 0.0145(18) 0.026(2) 0.0130(18) 0.0002(15) -0.0001(15) -0.0025(15)
C7 0.020(2) 0.024(2) 0.019(2) -0.0065(19) -0.0030(17) 0.0016(19)
C8 0.018(2) 0.018(2) 0.024(2) -0.0036(18) -0.001(2) 0.0017(17)
C5 0.0124(17) 0.018(2) 0.0160(19) 0.0016(16) -0.0041(15) -0.0004(15)
C2 0.019(2) 0.028(2) 0.0161(18) -0.0029(15) -0.0024(15) 0.0015(16)
C3 0.017(2) 0.024(2) 0.024(2) -0.0030(18) -0.0025(17) -0.0065(19)
C4 0.0155(19) 0.023(2) 0.017(2) 0.0002(19) 0.0007(19) -0.0040(17)

loop_
_atom_type_symbol
_atom_type_description
_atom_type_scat_dispersion_real
_atom_type_scat_dispersion_imag
_atom_type_scat_source
C C 0.0033 0.0016 'International Tables Vol C Tables 4.2.6.8 and 6.1.1.4'
H H 0.0000 0.0000 'International Tables Vol C Tables 4.2.6.8 and 6.1.1.4'
Cl Cl 0.1484 0.1585 'International Tables Vol C Tables 4.2.6.8 and 6.1.1.4'
Se Se -0.0929 2.2259 'International Tables Vol C Tables 4.2.6.8 and 6.1.1.4'

loop_
_geom_angle_atom_site_label_1
_geom_angle_atom_site_label_2
_geom_angle_atom_site_label_3
_geom_angle
C1 Se1 C5 90.85(17)
C2 C1 C8 118.4(3)
C2 C1 Se1 106.8(3)
C8 C1 Se1 109.2(3)
C2 C1 H1A 107.3
C8 C1 H1A 107.3
Se1 C1 H1A 107.3
C5 C6 C7 118.1(3)
C5 C6 Cl2 112.3(3)
C7 C6 Cl2 104.9(3)
C5 C6 H6A 107.0
C7 C6 H6A 107.0
Cl2 C6 H6A 107.0
C8 C7 C6 115.0(4)
C8 C7 H7A 108.7
C6 C7 H7A 108.5
C8 C7 H7B 108.6
C6 C7 H7B 108.1
H7A C7 H7B 107.7
C7 C8 C1 116.5(4)
C7 C8 H8A 108.2
C1 C8 H8A 108.2
C7 C8 H8B 108.3
C1 C8 H8B 108.0
H8A C8 H8B 107.3
C6 C5 C4 117.8(4)
C6 C5 Se1 106.0(3)
C4 C5 Se1 109.3(3)
C6 C5 H5A 107.9
C4 C5 H5A 107.6
Se1 C5 H5A 107.9
C1 C2 C3 118.1(3)
C1 C2 Cl1 113.1(3)
C3 C2 Cl1 104.0(3)
C1 C2 H2A 107.1
C3 C2 H2A 106.9
Cl1 C2 H2A 107.1
C4 C3 C2 114.6(4)
C4 C3 H3A 109.1
C2 C3 H3A 108.6
C4 C3 H3B 108.5
C2 C3 H3B 108.3
H3A C3 H3B 107.7
C5 C4 C3 118.1(4)
C5 C4 H4A 108.3
C3 C4 H4A 108.1
C5 C4 H4B 107.1
C3 C4 H4B 107.7
H4A C4 H4B 107.1

loop_
_geom_bond_atom_site_label_1
_geom_bond_atom_site_label_2
_geom_bond_distance
Se1 C1 1.952(4)
Se1 C5 1.971(4)
Cl2 C6 1.805(4)
Cl1 C2 1.801(4)
C1 C2 1.519(6)
C1 C8 1.533(6)
C1 H1A 0.9600
C6 C5 1.512(6)
C6 C7 1.531(6)
C6 H6A 0.9600
C7 C8 1.530(6)
C7 H7A 0.9599
C7 H7B 0.9600
C8 H8A 0.9600
C8 H8B 0.9599
C5 C4 1.523(6)
C5 H5A 0.9600
C2 C3 1.533(6)
C2 H2A 0.9600
C3 C4 1.526(6)
C3 H3A 0.9600
C3 H3B 0.9600
C4 H4A 0.9601
C4 H4B 0.9599
